data_7046186
loop_
_publ_author_name
'Wei, Xiao-Qin'
'Pi, Qian'
'Shen, Fu-Xing'
'Shao, Dong'
'Wei, Hai-Yan'
'Wang, Xin-Yi'

_publ_section_title
;
 Syntheses, structures, and magnetic properties of three new
 Mn<sup>II</sup>-[Mo<sup>III</sup>(CN)<sub>7</sub>]<sup>4-</sup> molecular
 magnets.
;
_journal_issue 34
_journal_name_full 'Dalton transactions (Cambridge, England : 2003)'
_journal_page_first 11873
_journal_page_last 11881
_journal_paper_doi 10.1039/c8dt01433g
_journal_volume 47
_journal_year 2018
_chemical_formula_moiety ?a
_chemical_formula_sum 'C17 H12 Mn2 Mo N11 O'
_chemical_formula_weight 592.20
_space_group_crystal_system monoclinic
_space_group_IT_number 12
_space_group_name_Hall '-C 2y'
_space_group_name_H-M_alt 'C 1 2/m 1'
_symmetry_space_group_name_Hall '-C 2y'
_symmetry_space_group_name_H-M 'C 1 2/m 1'
_atom_sites_solution_hydrogens mixed
_audit_creation_method SHELXL-2014/7
_audit_update_record
;
2018-04-28 deposited with the CCDC.
2018-05-01 downloaded from the CCDC.
;
_cell_angle_alpha 90
_cell_angle_beta 105.546(6)
_cell_angle_gamma 90
_cell_formula_units_Z 4
_cell_length_a 24.605(11)
_cell_length_b 7.246(3)
_cell_length_c 12.402(6)
_cell_measurement_reflns_used 1591
_cell_measurement_temperature 173(2)
_cell_measurement_theta_max 26.16
_cell_measurement_theta_min 2.94
_cell_volume 2130.2(17)
_computing_cell_refinement 'Bruker SAINT'
_computing_data_collection 'Bruker APEX2'
_computing_data_reduction 'Bruker SAINT'
_computing_molecular_graphics 'Bruker SHELXTL'
_computing_publication_material 'Bruker SHELXTL'
_computing_structure_refinement 'SHELXL-2014/7 (Sheldrick, 2014)'
_computing_structure_solution 'SHELXS-97 (Sheldrick, 2008)'
_diffrn_ambient_temperature 173(2)
_diffrn_detector_area_resol_mean '\f and \w scans'
_diffrn_measured_fraction_theta_full 0.998
_diffrn_measured_fraction_theta_max 0.996
_diffrn_measurement_device_type 'sealed tube'
_diffrn_measurement_method 'Bruker APEX-II CCD'
_diffrn_radiation_type MoK\a
_diffrn_radiation_wavelength 0.71073
_diffrn_reflns_av_R_equivalents 0.0958
_diffrn_reflns_av_unetI/netI 0.0939
_diffrn_reflns_Laue_measured_fraction_full 0.998
_diffrn_reflns_Laue_measured_fraction_max 0.996
_diffrn_reflns_limit_h_max 30
_diffrn_reflns_limit_h_min -30
_diffrn_reflns_limit_k_max 8
_diffrn_reflns_limit_k_min -6
_diffrn_reflns_limit_l_max 15
_diffrn_reflns_limit_l_min -15
_diffrn_reflns_number 8312
_diffrn_reflns_point_group_measured_fraction_full 0.998
_diffrn_reflns_point_group_measured_fraction_max 0.996
_diffrn_reflns_theta_full 25.242
_diffrn_reflns_theta_max 26.275
_diffrn_reflns_theta_min 1.704
_exptl_absorpt_coefficient_mu 1.782
_exptl_absorpt_correction_type multi-scan
_exptl_absorpt_process_details 'SADABS: Bruker, 2000'
_exptl_crystal_colour brown
_exptl_crystal_density_diffrn 1.846
_exptl_crystal_density_method 'not measured'
_exptl_crystal_description block
_exptl_crystal_F_000 1164
_exptl_crystal_size_max 0.210
_exptl_crystal_size_mid 0.190
_exptl_crystal_size_min 0.180
_exptl_transmission_factor_max 0.726
_exptl_transmission_factor_min 0.695?
_refine_diff_density_max 2.688
_refine_diff_density_min -0.887
_refine_diff_density_rms 0.199
_refine_ls_extinction_method none
_refine_ls_goodness_of_fit_ref 1.078
_refine_ls_hydrogen_treatment constr
_refine_ls_matrix_type full
_refine_ls_number_parameters 178
_refine_ls_number_reflns 2321
_refine_ls_number_restraints 222
_refine_ls_restrained_S_all 1.073
_refine_ls_R_factor_all 0.0690
_refine_ls_R_factor_gt 0.0548
_refine_ls_shift/su_max 0.000
_refine_ls_shift/su_mean 0.000
_refine_ls_structure_factor_coef Fsqd
_refine_ls_weighting_details 'w=1/[\s^2^(Fo^2^)+(0.0683P)^2^+5.4499P] where P=(Fo^2^+2Fc^2^)/3'
_refine_ls_weighting_scheme calc
_refine_ls_wR_factor_gt 0.1420
_refine_ls_wR_factor_ref 0.1504
_reflns_Friedel_coverage 0.000
_reflns_number_gt 1897
_reflns_number_total 2321
_reflns_threshold_expression 'I > 2\s(I)'
_cod_data_source_file c8dt01433g2.cif
_cod_data_source_block MnMo3-Pypz
_cod_depositor_comments
;
The following automatic conversions were performed:

'_exptl_absorpt_correction_type' value 'multi-Scan' changed to
'multi-scan' according to
/home/data/users/saulius/crontab/automatic-downloads/rss-feeds/RSC/lib/dictionaries/cif_core.dic
dictionary named 'cif_core.dic' version 2.4.2 from 2011-04-26.

Automatic conversion script
Id: cif_fix_values 4973 2017-02-22 13:04:09Z antanas 

 Adding full bibliography for 7046186--7046188.cif.
;
_cod_database_code 7046186
_shelx_shelxl_version_number 2014/7
_shelx_space_group_comment
;
The symmetry employed for this shelxl refinement is uniquely defined
by the following loop, which should always be used as a source of
symmetry information in preference to the above space-group names.
They are only intended as comments.
;
_shelx_estimated_absorpt_t_min 0.706
_shelx_estimated_absorpt_t_max 0.740

loop_
_space_group_symop_operation_xyz
'x, y, z'
'-x, y, -z'
'x+1/2, y+1/2, z'
'-x+1/2, y+1/2, -z'
'-x, -y, -z'
'x, -y, z'
'-x+1/2, -y+1/2, -z'
'x+1/2, -y+1/2, z'

loop_
_atom_site_label
_atom_site_type_symbol
_atom_site_fract_x
_atom_site_fract_y
_atom_site_fract_z
_atom_site_U_iso_or_equiv
_atom_site_adp_type
_atom_site_occupancy
_atom_site_site_symmetry_order
_atom_site_calc_flag
_atom_site_refinement_flags_posn
_atom_site_refinement_flags_adp
_atom_site_refinement_flags_occupancy
Mo1 Mo 0.10555(2) 0.0000 0.29733(5) 0.0136(2) Uani 1 2 d S T P
O1 O -0.0360(3) 0.5000 0.1507(5) 0.0357(14) Uani 1 2 d DS TU P
H1 H -0.0248 0.5744 0.2036 0.043 Uiso 1 1 d DR U .
N1 N 0.1827(3) 0.0000 0.5614(6) 0.0231(14) Uani 1 2 d S TU P
C1 C 0.1551(3) 0.0000 0.4712(6) 0.0204(14) Uani 1 2 d S TU P
Mn1 Mn 0.23997(5) 0.0000 0.72707(9) 0.0169(3) Uani 1 2 d S TU P
C4 C 0.1729(2) 0.1846(7) 0.2913(4) 0.0200(10) Uani 1 1 d . U .
Mn2 Mn 0.0000 0.5000 0.5000 0.0190(4) Uani 1 4 d S TU P
N3 N 0.0552(2) 0.2844(6) 0.0916(4) 0.0351(12) Uani 1 1 d . U .
C3 C 0.0721(2) 0.1772(7) 0.1603(4) 0.0227(11) Uani 1 1 d . U .
Mn3 Mn 0.0000 0.5000 0.0000 0.0184(4) Uani 1 4 d DS TU P
N2 N 0.0293(2) 0.2927(6) 0.3992(4) 0.0284(10) Uani 1 1 d . U .
C2 C 0.0565(2) 0.1947(7) 0.3626(4) 0.0214(10) Uani 1 1 d . U .
N5 N -0.0935(3) 0.5000 0.3873(7) 0.0384(17) Uani 1 2 d S TU P
C13 C -0.1327(4) 0.5000 0.4170(7) 0.0312(18) Uani 1 2 d S TU P
N6 N 0.1670(3) 0.0000 0.7971(7) 0.0360(18) Uani 1 2 d S T P
C14 C -0.1809(4) 0.5000 0.4649(8) 0.036(2) Uani 1 2 d S TU P
H14A H -0.1699 0.4463 0.5383 0.054 Uiso 0.5 1 calc R U P
H14B H -0.2111 0.4292 0.4179 0.054 Uiso 0.5 1 calc R U P
H14C H -0.1933 0.6245 0.4699 0.054 Uiso 0.5 1 calc R U P
N7 N 0.2737(4) 0.0000 0.9150(6) 0.043(2) Uani 1 2 d S T P
C12 C 0.1117(4) 0.0000 0.7395(8) 0.0398(17) Uani 1 2 d S TU P
H12 H 0.1016 0.0000 0.6617 0.048 Uiso 1 2 calc R U P
N8 N 0.3250(4) 0.0000 0.9846(7) 0.055(3) Uani 1 2 d S T P
H8 H 0.3553 0.0000 0.9626 0.066 Uiso 1 2 calc R U P
C11 C 0.0725(4) 0.0000 0.7928(8) 0.0375(17) Uani 1 2 d S TU P
H11 H 0.0347 0.0000 0.7528 0.045 Uiso 1 2 calc R U P
C10 C 0.0872(5) 0.0000 0.9092(9) 0.053(2) Uani 1 2 d S TU P
H10 H 0.0584 0.0000 0.9449 0.063 Uiso 1 2 calc R U P
C9 C 0.1414(5) 0.0000 0.9734(10) 0.0525(19) Uani 1 2 d S TU P
H9 H 0.1518 0.0000 1.0513 0.063 Uiso 1 2 calc R U P
C8 C 0.1789(4) 0.0000 0.9093(9) 0.0412(16) Uani 1 2 d S TU P
C7 C 0.2378(5) 0.0000 0.9745(8) 0.0469(18) Uani 1 2 d DS TU P
C6 C 0.2702(5) 0.0000 1.0946(9) 0.052(2) Uani 1 2 d DS TU P
H6 H 0.2558 0.0000 1.1568 0.062 Uiso 1 2 calc R U P
C5 C 0.3252(4) 0.0000 1.0935(8) 0.0419(19) Uani 1 2 d S TU P
H5 H 0.3565 0.0000 1.1552 0.050 Uiso 1 2 calc R U P
N4 N 0.2102(2) 0.2757(6) 0.2899(4) 0.0277(11) Uani 1 1 d . . .

loop_
_atom_site_aniso_label
_atom_site_aniso_U_11
_atom_site_aniso_U_22
_atom_site_aniso_U_33
_atom_site_aniso_U_23
_atom_site_aniso_U_13
_atom_site_aniso_U_12
Mo1 0.0183(4) 0.0062(3) 0.0173(4) 0.000 0.0067(2) 0.000
O1 0.042(4) 0.036(3) 0.029(3) 0.000 0.011(3) 0.000
N1 0.024(3) 0.021(3) 0.026(4) 0.000 0.010(3) 0.000
C1 0.025(3) 0.014(3) 0.024(3) 0.000 0.009(3) 0.000
Mn1 0.0220(6) 0.0109(5) 0.0196(6) 0.000 0.0090(5) 0.000
C4 0.024(2) 0.013(2) 0.024(3) 0.0039(18) 0.0072(19) 0.002(2)
Mn2 0.0276(9) 0.0095(7) 0.0251(9) 0.000 0.0161(7) 0.000
N3 0.054(3) 0.016(2) 0.029(3) 0.001(2) 0.002(2) 0.008(2)
C3 0.030(3) 0.014(2) 0.023(3) -0.003(2) 0.005(2) 0.003(2)
Mn3 0.0251(9) 0.0088(7) 0.0196(8) 0.000 0.0027(6) 0.000
N2 0.039(3) 0.015(2) 0.037(3) -0.0041(19) 0.020(2) 0.0018(19)
C2 0.033(3) 0.013(2) 0.021(2) 0.0016(19) 0.012(2) 0.000(2)
N5 0.039(4) 0.042(4) 0.036(4) 0.000 0.012(3) 0.000
C13 0.039(5) 0.029(4) 0.026(4) 0.000 0.010(4) 0.000
N6 0.040(4) 0.027(4) 0.051(5) 0.000 0.030(4) 0.000
C14 0.041(5) 0.024(4) 0.043(5) 0.000 0.014(4) 0.000
N7 0.060(6) 0.044(5) 0.025(4) 0.000 0.011(4) 0.000
C12 0.049(4) 0.035(3) 0.041(4) 0.000 0.022(3) 0.000
N8 0.061(6) 0.074(7) 0.035(5) 0.000 0.021(5) 0.000
C11 0.044(4) 0.036(4) 0.037(4) 0.000 0.019(3) 0.000
C10 0.063(4) 0.039(4) 0.052(4) 0.000 0.009(4) 0.000
C9 0.064(4) 0.045(4) 0.053(4) 0.000 0.024(3) 0.000
C8 0.061(4) 0.027(3) 0.046(3) 0.000 0.032(3) 0.000
C7 0.068(4) 0.030(3) 0.044(4) 0.000 0.018(3) 0.000
C6 0.063(4) 0.037(4) 0.059(4) 0.000 0.025(4) 0.000
C5 0.049(4) 0.038(4) 0.038(4) 0.000 0.011(4) 0.000
N4 0.028(3) 0.018(2) 0.038(3) 0.002(2) 0.010(2) -0.004(2)

loop_
_atom_type_symbol
_atom_type_description
_atom_type_scat_dispersion_real
_atom_type_scat_dispersion_imag
_atom_type_scat_source
C C 0.0033 0.0016 'International Tables Vol C Tables 4.2.6.8 and 6.1.1.4'
H H 0.0000 0.0000 'International Tables Vol C Tables 4.2.6.8 and 6.1.1.4'
N N 0.0061 0.0033 'International Tables Vol C Tables 4.2.6.8 and 6.1.1.4'
O O 0.0106 0.0060 'International Tables Vol C Tables 4.2.6.8 and 6.1.1.4'
Mn Mn 0.3368 0.7283 'International Tables Vol C Tables 4.2.6.8 and 6.1.1.4'
Mo Mo -1.6832 0.6857 'International Tables Vol C Tables 4.2.6.8 and 6.1.1.4'

loop_
_geom_angle_atom_site_label_1
_geom_angle_atom_site_label_2
_geom_angle_atom_site_label_3
_geom_angle
_geom_angle_site_symmetry_1
_geom_angle_site_symmetry_3
C3 Mo1 C3 74.9(3) . 6
C3 Mo1 C4 74.4(2) . .
C3 Mo1 C4 119.2(2) 6 .
C3 Mo1 C4 119.2(2) . 6
C3 Mo1 C4 74.4(2) 6 6
C4 Mo1 C4 77.1(3) . 6
C3 Mo1 C2 76.5(2) . .
C3 Mo1 C2 124.4(2) 6 .
C4 Mo1 C2 96.91(19) . .
C4 Mo1 C2 159.7(2) 6 .
C3 Mo1 C2 124.4(2) . 6
C3 Mo1 C2 76.5(2) 6 6
C4 Mo1 C2 159.7(2) . 6
C4 Mo1 C2 96.91(19) 6 6
C2 Mo1 C2 82.0(3) . 6
C3 Mo1 C1 142.34(14) . .
C3 Mo1 C1 142.34(14) 6 .
C4 Mo1 C1 78.6(2) . .
C4 Mo1 C1 78.6(2) 6 .
C2 Mo1 C1 81.3(2) . .
C2 Mo1 C1 81.3(2) 6 .
Mn3 O1 H1 121.7 . .
C1 N1 Mn1 175.9(6) . .
N1 C1 Mo1 177.7(7) . .
N4 Mn1 N4 102.7(3) 7_556 4_546
N4 Mn1 N1 98.96(17) 7_556 .
N4 Mn1 N1 98.96(17) 4_546 .
N4 Mn1 N6 127.40(14) 7_556 .
N4 Mn1 N6 127.40(14) 4_546 .
N1 Mn1 N6 89.0(3) . .
N4 Mn1 N7 92.4(2) 7_556 .
N4 Mn1 N7 92.4(2) 4_546 .
N1 Mn1 N7 161.8(3) . .
N6 Mn1 N7 72.8(3) . .
N4 C4 Mo1 176.8(4) . .
N2 Mn2 N2 93.7(2) 5_566 6_565
N2 Mn2 N2 86.3(2) 5_566 2_556
N2 Mn2 N2 180.0(2) 6_565 2_556
N2 Mn2 N2 180.0 5_566 .
N2 Mn2 N2 86.3(2) 6_565 .
N2 Mn2 N2 93.7(2) 2_556 .
N2 Mn2 N5 85.45(19) 5_566 .
N2 Mn2 N5 94.55(19) 6_565 .
N2 Mn2 N5 85.45(19) 2_556 .
N2 Mn2 N5 94.55(19) . .
N2 Mn2 N5 94.55(19) 5_566 5_566
N2 Mn2 N5 85.45(19) 6_565 5_566
N2 Mn2 N5 94.55(19) 2_556 5_566
N2 Mn2 N5 85.45(19) . 5_566
N5 Mn2 N5 180.0 . 5_566
C3 N3 Mn3 157.7(5) . .
N3 C3 Mo1 174.7(5) . .
N3 Mn3 N3 180.0(3) 6_565 2
N3 Mn3 N3 88.4(3) 6_565 5_565
N3 Mn3 N3 91.6(3) 2 5_565
N3 Mn3 N3 91.6(3) 6_565 .
N3 Mn3 N3 88.4(3) 2 .
N3 Mn3 N3 180.0 5_565 .
N3 Mn3 O1 95.89(18) 6_565 5_565
N3 Mn3 O1 84.11(18) 2 5_565
N3 Mn3 O1 84.11(18) 5_565 5_565
N3 Mn3 O1 95.89(18) . 5_565
N3 Mn3 O1 84.11(18) 6_565 .
N3 Mn3 O1 95.89(18) 2 .
N3 Mn3 O1 95.89(18) 5_565 .
N3 Mn3 O1 84.11(18) . .
O1 Mn3 O1 180.0 5_565 .
C2 N2 Mn2 164.1(5) . .
N2 C2 Mo1 177.1(5) . .
C13 N5 Mn2 126.6(7) . .
N5 C13 C14 175.4(10) . .
C8 N6 C12 117.1(7) . .
C8 N6 Mn1 115.7(6) . .
C12 N6 Mn1 127.1(6) . .
C13 C14 H14A 109.5 . .
C13 C14 H14B 109.5 . .
H14A C14 H14B 109.5 . .
C13 C14 H14C 109.5 . .
H14A C14 H14C 109.5 . .
H14B C14 H14C 109.5 . .
C7 N7 N8 107.8(8) . .
C7 N7 Mn1 118.1(7) . .
N8 N7 Mn1 134.1(6) . .
C11 C12 N6 120.3(9) . .
C11 C12 H12 119.8 . .
N6 C12 H12 119.8 . .
N7 N8 C5 113.4(8) . .
N7 N8 H8 123.3 . .
C5 N8 H8 123.3 . .
C12 C11 C10 120.3(10) . .
C12 C11 H11 119.8 . .
C10 C11 H11 119.8 . .
C9 C10 C11 123.3(11) . .
C9 C10 H10 118.4 . .
C11 C10 H10 118.4 . .
C10 C9 C8 111.6(11) . .
C10 C9 H9 124.2 . .
C8 C9 H9 124.2 . .
N6 C8 C9 127.4(11) . .
N6 C8 C7 119.0(8) . .
C9 C8 C7 113.6(10) . .
N7 C7 C8 114.3(9) . .
N7 C7 C6 107.8(10) . .
C8 C7 C6 137.9(10) . .
C5 C6 C7 105.0(10) . .
C5 C6 H6 127.5 . .
C7 C6 H6 127.5 . .
N8 C5 C6 106.0(10) . .
N8 C5 H5 127.0 . .
C6 C5 H5 127.0 . .
C4 N4 Mn1 163.2(4) . 7_556

loop_
_geom_bond_atom_site_label_1
_geom_bond_atom_site_label_2
_geom_bond_distance
_geom_bond_site_symmetry_2
Mo1 C3 2.113(5) .
Mo1 C3 2.113(5) 6
Mo1 C4 2.147(5) .
Mo1 C4 2.147(5) 6
Mo1 C2 2.150(5) .
Mo1 C2 2.150(5) 6
Mo1 C1 2.174(8) .
O1 Mn3 2.274(6) .
O1 H1 0.8362 .
N1 C1 1.143(10) .
N1 Mn1 2.158(7) .
Mn1 N4 2.080(5) 7_556
Mn1 N4 2.080(5) 4_546
Mn1 N6 2.195(7) .
Mn1 N7 2.255(8) .
C4 N4 1.134(7) .
Mn2 N2 2.196(4) 5_566
Mn2 N2 2.196(4) 6_565
Mn2 N2 2.196(4) 2_556
Mn2 N2 2.196(4) .
Mn2 N5 2.350(8) .
Mn2 N5 2.350(8) 5_566
N3 C3 1.145(7) .
N3 Mn3 2.180(5) .
Mn3 N3 2.180(5) 6_565
Mn3 N3 2.180(5) 2
Mn3 N3 2.180(5) 5_565
Mn3 O1 2.273(6) 5_565
N2 C2 1.151(7) .
N5 C13 1.121(12) .
C13 C14 1.462(12) .
N6 C8 1.343(13) .
N6 C12 1.356(13) .
C14 H14A 0.9600 .
C14 H14B 0.9600 .
C14 H14C 0.9600 .
N7 C7 1.294(13) .
N7 N8 1.326(12) .
C12 C11 1.306(13) .
C12 H12 0.9300 .
N8 C5 1.350(12) .
N8 H8 0.8600 .
C11 C10 1.391(14) .
C11 H11 0.9300 .
C10 C9 1.359(16) .
C10 H10 0.9300 .
C9 C8 1.371(14) .
C9 H9 0.9300 .
C8 C7 1.457(15) .
C7 C6 1.489(13) .
C6 C5 1.356(15) .
C6 H6 0.9300 .
C5 H5 0.9300 .
N4 Mn1 2.081(5) 7_556
